data_4063115
_journal_name_full Organometallics
_journal_paper_doi 10.1021/om0498955
_journal_year 2004
_chemical_formula_sum 'C24 H56 Fe N2 Si4'
_chemical_formula_weight 540.92
_space_group_IT_number 15
_symmetry_cell_setting monoclinic
_symmetry_space_group_name_Hall '-C 2yc'
_symmetry_space_group_name_H-M 'C 1 2/c 1'
_cell_angle_alpha 90.00
_cell_angle_beta 91.02(1)
_cell_angle_gamma 90.00
_cell_formula_units_Z 4
_cell_length_a 15.865(1)
_cell_length_b 11.671(2)
_cell_length_c 17.936(2)
_cell_measurement_temperature 293(2)
_cell_volume 3320.5(7)
_diffrn_ambient_temperature 293(2)
_exptl_crystal_density_diffrn 1.082
_cod_original_sg_symbol_H-M 'C 2/c'
_cod_database_code 4063115

loop_
_symmetry_equiv_pos_as_xyz
'x, y, z'
'x, -y, z+1/2'
'x+1/2, y+1/2, z'
'x+1/2, -y+1/2, z+1/2'
'-x, -y, -z'
'-x, y, -z-1/2'
'-x+1/2, -y+1/2, -z'
'-x+1/2, y+1/2, -z-1/2'

loop_
_atom_site_label
_atom_site_type_symbol
_atom_site_fract_x
_atom_site_fract_y
_atom_site_fract_z
_atom_site_U_iso_or_equiv
_atom_site_adp_type
_atom_site_occupancy
_atom_site_symmetry_multiplicity
_atom_site_calc_flag
_atom_site_refinement_flags
_atom_site_disorder_assembly
_atom_site_disorder_group
Fe Fe 0.2500 0.2500 0.5000 0.0311(2) Uani 1 2 d S . .
Si1 Si 0.38274(6) 0.18416(10) 0.36322(6) 0.0524(3) Uani 1 1 d . . .
Si2 Si 0.19987(6) -0.01999(8) 0.49804(6) 0.0468(3) Uani 1 1 d . . .
N N 0.28746(16) 0.1853(2) 0.40831(15) 0.0390(6) Uani 1 1 d . . .
C1 C 0.2035(2) 0.1718(3) 0.39956(17) 0.0374(7) Uani 1 1 d . . .
C2 C 0.1665(2) 0.1235(3) 0.46473(19) 0.0388(8) Uani 1 1 d . . .
H1 H 0.112(2) 0.135(3) 0.469(2) 0.048(10) Uiso 1 1 d . . .
C3 C 0.1506(2) 0.2067(3) 0.3304(2) 0.0528(9) Uani 1 1 d . . .
C4 C 0.2004(3) 0.2762(5) 0.2751(2) 0.0788(14) Uani 1 1 d . . .
H4A H 0.1647 0.2960 0.2332 0.118 Uiso 1 1 calc R . .
H4B H 0.2473 0.2319 0.2583 0.118 Uiso 1 1 calc R . .
H4C H 0.2207 0.3449 0.2987 0.118 Uiso 1 1 calc R . .
C5 C 0.1214(3) 0.0944(4) 0.2932(3) 0.0820(15) Uani 1 1 d . . .
H5A H 0.0894 0.0504 0.3280 0.123 Uiso 1 1 calc R . .
H5B H 0.1698 0.0511 0.2783 0.123 Uiso 1 1 calc R . .
H5C H 0.0869 0.1116 0.2502 0.123 Uiso 1 1 calc R . .
C6 C 0.0732(3) 0.2755(4) 0.3530(3) 0.0714(13) Uani 1 1 d . . .
H6A H 0.0409 0.2319 0.3877 0.107 Uiso 1 1 calc R . .
H6B H 0.0391 0.2919 0.3095 0.107 Uiso 1 1 calc R . .
H6C H 0.0909 0.3461 0.3759 0.107 Uiso 1 1 calc R . .
C7 C 0.4170(3) 0.3292(4) 0.3342(3) 0.0907(16) Uani 1 1 d . . .
H7A H 0.3771 0.3600 0.2987 0.136 Uiso 1 1 calc R . .
H7B H 0.4715 0.3244 0.3120 0.136 Uiso 1 1 calc R . .
H7C H 0.4203 0.3785 0.3771 0.136 Uiso 1 1 calc R . .
C8 C 0.4630(3) 0.1311(5) 0.4314(3) 0.0884(16) Uani 1 1 d . . .
H8A H 0.4477 0.0557 0.4477 0.133 Uiso 1 1 calc R . .
H8B H 0.4658 0.1819 0.4735 0.133 Uiso 1 1 calc R . .
H8C H 0.5170 0.1283 0.4082 0.133 Uiso 1 1 calc R . .
C9 C 0.3800(3) 0.0841(5) 0.2828(3) 0.0950(18) Uani 1 1 d . . .
H9A H 0.3389 0.1099 0.2467 0.143 Uiso 1 1 calc R . .
H9B H 0.3653 0.0088 0.2997 0.143 Uiso 1 1 calc R . .
H9C H 0.4345 0.0819 0.2604 0.143 Uiso 1 1 calc R . .
C10 C 0.2759(4) -0.0267(4) 0.5777(3) 0.0997(19) Uani 1 1 d . . .
H10A H 0.2883 -0.1053 0.5892 0.150 Uiso 1 1 calc R . .
H10B H 0.2518 0.0096 0.6204 0.150 Uiso 1 1 calc R . .
H10C H 0.3269 0.0121 0.5647 0.150 Uiso 1 1 calc R . .
C11 C 0.1026(3) -0.0953(4) 0.5273(4) 0.0988(19) Uani 1 1 d . . .
H11A H 0.1170 -0.1704 0.5452 0.148 Uiso 1 1 calc R . .
H11B H 0.0644 -0.1017 0.4854 0.148 Uiso 1 1 calc R . .
H11C H 0.0764 -0.0526 0.5663 0.148 Uiso 1 1 calc R . .
C12 C 0.2475(5) -0.1026(4) 0.4217(3) 0.117(2) Uani 1 1 d . . .
H12A H 0.2649 -0.1764 0.4400 0.176 Uiso 1 1 calc R . .
H12B H 0.2956 -0.0621 0.4035 0.176 Uiso 1 1 calc R . .
H12C H 0.2068 -0.1123 0.3819 0.176 Uiso 1 1 calc R . .

loop_
_atom_site_aniso_label
_atom_site_aniso_U_11
_atom_site_aniso_U_22
_atom_site_aniso_U_33
_atom_site_aniso_U_23
_atom_site_aniso_U_13
_atom_site_aniso_U_12
Fe 0.0301(3) 0.0322(3) 0.0310(3) 0.0012(3) 0.0012(2) -0.0029(3)
Si1 0.0465(6) 0.0621(7) 0.0491(6) -0.0067(5) 0.0158(5) -0.0036(5)
Si2 0.0494(6) 0.0360(5) 0.0549(6) 0.0035(4) -0.0001(5) -0.0060(4)
N 0.0389(14) 0.0445(16) 0.0338(14) -0.0032(12) 0.0050(12) -0.0014(13)
C1 0.0443(18) 0.0343(17) 0.0334(16) -0.0028(14) -0.0027(14) -0.0031(15)
C2 0.0337(17) 0.0358(18) 0.047(2) 0.0019(15) -0.0021(15) -0.0066(14)
C3 0.056(2) 0.059(2) 0.043(2) 0.0042(18) -0.0115(17) -0.0058(19)
C4 0.088(3) 0.102(4) 0.046(2) 0.023(2) -0.013(2) -0.003(3)
C5 0.102(4) 0.084(3) 0.058(3) -0.015(3) -0.035(3) -0.011(3)
C6 0.064(3) 0.086(3) 0.063(3) 0.010(2) -0.024(2) 0.012(2)
C7 0.087(3) 0.089(4) 0.098(4) 0.005(3) 0.037(3) -0.028(3)
C8 0.045(2) 0.122(5) 0.098(4) -0.003(3) 0.007(2) 0.015(3)
C9 0.081(3) 0.121(5) 0.085(4) -0.042(3) 0.026(3) -0.001(3)
C10 0.117(4) 0.067(3) 0.114(4) 0.013(3) -0.051(4) 0.009(3)
C11 0.079(3) 0.064(3) 0.154(6) 0.032(3) 0.007(3) -0.017(3)
C12 0.196(7) 0.059(3) 0.099(4) -0.005(3) 0.046(4) 0.039(4)

loop_
_geom_bond_atom_site_label_1
_geom_bond_atom_site_label_2
_geom_bond_distance
_geom_bond_site_symmetry_2
_geom_bond_publ_flag
Fe N 1.914(3) . ?
Fe C2 2.074(3) . ?
Fe C1 2.139(3) . ?
Si1 N 1.727(3) . ?
Si1 C8 1.856(5) . ?
Si1 C7 1.856(5) . ?
Si1 C9 1.856(5) . ?
Si2 C12 1.848(5) . ?
Si2 C2 1.853(3) . ?
Si2 C10 1.855(5) . ?
Si2 C11 1.859(5) . ?
N C1 1.347(4) . ?
C1 C2 1.433(5) . ?
C1 C3 1.541(5) . ?
C3 C4 1.514(6) . ?
C3 C6 1.529(6) . ?
C3 C5 1.537(6) . ?
